data_7036715
loop_
_publ_author_name
'V\'azquez, Marta'
'Font-Bardia, Merc\`e'
'Mart\'inez, Manuel'

_publ_section_title
;
 Kinetico-mechanistic studies of substitution reactions on cross-bridged
 cyclen Co(III) complexes with nucleosides and nucleotides.
;
_journal_issue 42
_journal_name_full 'Dalton transactions (Cambridge, England : 2003)'
_journal_page_first 18643
_journal_page_last 18655
_journal_paper_doi 10.1039/c5dt01816a
_journal_volume 44
_journal_year 2015
_chemical_formula_moiety 'C10 H26 Co N4 O2, 3(C F3 O3 S), H2 O'
_chemical_formula_sum 'C13 H28 Co F9 N4 O12 S3'
_chemical_formula_weight 758.50
_chemical_name_systematic
;
 ?
;
_space_group_crystal_system monoclinic
_space_group_IT_number 14
_space_group_name_Hall '-P 2yn'
_space_group_name_H-M_alt 'P 1 21/n 1'
_symmetry_space_group_name_Hall '-P 2yn'
_symmetry_space_group_name_H-M 'P 1 21/n 1'
_atom_sites_solution_hydrogens mixed
_audit_creation_method SHELXL-97
_audit_update_record
;
2015-05-14 deposited with the CCDC.
2015-09-30 downloaded from the CCDC.
;
_cell_angle_alpha 90
_cell_angle_beta 95.368(2)
_cell_angle_gamma 90
_cell_formula_units_Z 4
_cell_length_a 9.0812(4)
_cell_length_b 22.5814(13)
_cell_length_c 13.3340(7)
_cell_measurement_reflns_used 9919
_cell_measurement_temperature 100(2)
_cell_measurement_theta_max 26.40
_cell_measurement_theta_min 2.37
_cell_volume 2722.4(2)
_computing_cell_refinement 'Bruker SAINT'
_computing_data_collection 'Bruker APEX2'
_computing_data_reduction 'Bruker SAINT'
_computing_molecular_graphics 'Bruker SHELXTL'
_computing_publication_material 'Bruker SHELXTL'
_computing_structure_refinement 'SHELXL-97 (Sheldrick 2008)'
_computing_structure_solution 'SHELXS-97 (Sheldrick 2008)'
_diffrn_ambient_temperature 100(2)
_diffrn_measured_fraction_theta_full 0.997
_diffrn_measured_fraction_theta_max 0.996
_diffrn_measurement_device_type 'D8 Venture'
_diffrn_measurement_method '\f and \w scans'
_diffrn_radiation_type MoK\a
_diffrn_radiation_wavelength 0.71073
_diffrn_reflns_av_R_equivalents 0.0465
_diffrn_reflns_av_sigmaI/netI 0.0317
_diffrn_reflns_laue_measured_fraction_full 0.997
_diffrn_reflns_laue_measured_fraction_max 0.996
_diffrn_reflns_limit_h_max 10
_diffrn_reflns_limit_h_min -11
_diffrn_reflns_limit_k_max 28
_diffrn_reflns_limit_k_min -28
_diffrn_reflns_limit_l_max 16
_diffrn_reflns_limit_l_min -16
_diffrn_reflns_number 32892
_diffrn_reflns_point_group_measured_fraction_full 0.997
_diffrn_reflns_point_group_measured_fraction_max 0.996
_diffrn_reflns_theta_full 25.242
_diffrn_reflns_theta_max 26.396
_diffrn_reflns_theta_min 2.368
_diffrn_source microfocus
_exptl_absorpt_coefficient_mu 0.985
_exptl_absorpt_correction_T_max 0.7454
_exptl_absorpt_correction_T_min 0.6885
_exptl_absorpt_correction_type multi-scan
_exptl_absorpt_process_details sadabs
_exptl_crystal_colour red
_exptl_crystal_density_diffrn 1.851
_exptl_crystal_description prism
_exptl_crystal_F_000 1544
_exptl_crystal_size_max 0.299
_exptl_crystal_size_mid 0.127
_exptl_crystal_size_min 0.107
_refine_diff_density_max 1.812
_refine_diff_density_min -1.239
_refine_diff_density_rms 0.116
_refine_ls_extinction_method none
_refine_ls_goodness_of_fit_ref 1.068
_refine_ls_hydrogen_treatment mixed
_refine_ls_matrix_type full
_refine_ls_number_parameters 382
_refine_ls_number_reflns 5568
_refine_ls_number_restraints 83
_refine_ls_restrained_S_all 1.087
_refine_ls_R_factor_all 0.0747
_refine_ls_R_factor_gt 0.0727
_refine_ls_shift/su_max 0.001
_refine_ls_shift/su_mean 0.000
_refine_ls_structure_factor_coef Fsqd
_refine_ls_weighting_details
;
 w=1/[\s^2^(Fo^2^)+(0.0481P)^2^+18.4789P]
 where P=(Fo^2^+2Fc^2^)/3
;
_refine_ls_weighting_scheme calc
_refine_ls_wR_factor_gt 0.1616
_refine_ls_wR_factor_ref 0.1631
_reflns_Friedel_coverage 0.000
_reflns_number_gt 5408
_reflns_number_total 5568
_reflns_threshold_expression 'I > 2\s(I)'
_cod_data_source_file c5dt01816a1.cif
_cod_data_source_block mo_iaptb39_0m_ab
_cod_depositor_comments 'Adding full bibliography for 7036715.cif.'
_cod_database_code 7036715
_shelx_space_group_comment
;
The symmetry employed for this shelxl refinement is uniquely defined
by the following loop, which should always be used as a source of
symmetry information in preference to the above space-group names.
They are only intended as comments.
;

loop_
_space_group_symop_operation_xyz
'x, y, z'
'-x+1/2, y+1/2, -z+1/2'
'-x, -y, -z'
'x-1/2, -y-1/2, z-1/2'

loop_
_atom_site_label
_atom_site_type_symbol
_atom_site_fract_x
_atom_site_fract_y
_atom_site_fract_z
_atom_site_U_iso_or_equiv
_atom_site_adp_type
_atom_site_occupancy
_atom_site_site_symmetry_order
_atom_site_calc_flag
_atom_site_refinement_flags_posn
_atom_site_refinement_flags_adp
_atom_site_refinement_flags_occupancy
_atom_site_disorder_assembly
_atom_site_disorder_group
Co1 Co 0.36957(6) 0.65575(3) 0.49655(4) 0.02090(16) Uani 1 1 d . . . . .
O1 O 0.5365(6) 0.5938(3) 0.5022(4) 0.0215(11) Uani 0.7 1 d D . P A 1
H1O H 0.614(4) 0.572(3) 0.528(5) 0.026 Uiso 0.7 1 d D U P B 1
H1OA H 0.558(7) 0.617(3) 0.450(4) 0.026 Uiso 0.7 1 d D U P C 1
O2 O 0.5164(6) 0.7104(2) 0.4629(4) 0.0310(11) Uani 0.7 1 d D . P A 1
H2O H 0.564(7) 0.722(3) 0.522(2) 0.037 Uiso 0.7 1 d D U P D 1
H2OA H 0.573(6) 0.714(4) 0.411(3) 0.037 Uiso 0.7 1 d D U P E 1
O1' O 0.5493(14) 0.6226(7) 0.4932(9) 0.020(2) Uani 0.3 1 d D . P A 2
H1OB H 0.597(14) 0.613(8) 0.553(5) 0.024 Uiso 0.3 1 d D U P F 2
H1OC H 0.58(2) 0.595(5) 0.450(8) 0.024 Uiso 0.3 1 d D U P G 2
O2' O 0.4518(10) 0.7332(4) 0.4314(7) 0.0146(18) Uani 0.3 1 d D . P A 2
H2OB H 0.504(14) 0.755(6) 0.467(10) 0.018 Uiso 0.3 1 d D U P H 2
H2OC H 0.471(6) 0.725(7) 0.375(4) 0.018 Uiso 0.3 1 d D U P I 2
N1 N 0.4005(5) 0.6776(2) 0.6387(3) 0.0479(11) Uani 1 1 d . U . . .
H1 H 0.5093 0.6761 0.6589 0.057 Uiso 1 1 calc R U . . .
N2 N 0.2479(4) 0.59302(16) 0.5368(3) 0.0247(8) Uani 1 1 d . . . . .
N3 N 0.2071(5) 0.70836(16) 0.4944(3) 0.0273(8) Uani 1 1 d . . . . .
N4 N 0.2991(4) 0.63143(16) 0.3594(3) 0.0219(7) Uani 1 1 d . . . . .
H4N H 0.3794 0.6392 0.3146 0.026 Uiso 1 1 calc R U . . .
C1 C 0.3291(7) 0.6339(3) 0.7006(4) 0.0587(14) Uani 1 1 d . U . . .
H1A H 0.2331 0.6495 0.7185 0.070 Uiso 1 1 calc R U . . .
H1B H 0.3927 0.6262 0.7637 0.070 Uiso 1 1 calc R U . . .
C2 C 0.3053(7) 0.5780(3) 0.6425(4) 0.0588(14) Uani 1 1 d . U . . .
H2A H 0.2332 0.5527 0.6737 0.071 Uiso 1 1 calc R U . . .
H2B H 0.3996 0.5560 0.6427 0.071 Uiso 1 1 calc R U . . .
C3 C 0.2651(6) 0.5421(2) 0.4659(4) 0.0409(9) Uani 1 1 d . U . . .
H3A H 0.1817 0.5141 0.4685 0.049 Uiso 1 1 calc R U . . .
H3B H 0.3583 0.5207 0.4858 0.049 Uiso 1 1 calc R U . . .
C4 C 0.2673(6) 0.5669(2) 0.3581(4) 0.0403(9) Uani 1 1 d . U . . .
H4A H 0.3437 0.5459 0.3234 0.048 Uiso 1 1 calc R U . . .
H4B H 0.1702 0.5597 0.3198 0.048 Uiso 1 1 calc R U . . .
C5 C 0.1670(9) 0.6692(3) 0.3239(4) 0.0647(16) Uani 1 1 d . U . . .
H5A H 0.1701 0.6796 0.2520 0.078 Uiso 1 1 calc R U . . .
H5B H 0.0743 0.6471 0.3311 0.078 Uiso 1 1 calc R U . . .
C6 C 0.1717(9) 0.7246(3) 0.3873(4) 0.0648(16) Uani 1 1 d . U . . .
H6A H 0.2479 0.7520 0.3658 0.078 Uiso 1 1 calc R U . . .
H6B H 0.0748 0.7449 0.3784 0.078 Uiso 1 1 calc R U . . .
C7 C 0.0912(5) 0.6127(2) 0.5301(4) 0.0282(7) Uani 1 1 d . U . . .
H7A H 0.0412 0.5942 0.5850 0.034 Uiso 1 1 calc R U . . .
H7B H 0.0400 0.5994 0.4651 0.034 Uiso 1 1 calc R U . . .
C8 C 0.0797(5) 0.6787(2) 0.5376(4) 0.0272(7) Uani 1 1 d . U . . .
H8A H 0.0784 0.6901 0.6092 0.033 Uiso 1 1 calc R U . . .
H8B H -0.0141 0.6921 0.5009 0.033 Uiso 1 1 calc R U . . .
C9 C 0.2586(7) 0.7606(3) 0.5602(5) 0.0566(12) Uani 1 1 d . U . . .
H9A H 0.1717 0.7829 0.5794 0.068 Uiso 1 1 calc R U . . .
H9B H 0.3186 0.7875 0.5219 0.068 Uiso 1 1 calc R U . . .
C10 C 0.3505(7) 0.7394(3) 0.6547(5) 0.0572(12) Uani 1 1 d . U . . .
H10A H 0.4372 0.7656 0.6692 0.069 Uiso 1 1 calc R U . . .
H10B H 0.2904 0.7408 0.7129 0.069 Uiso 1 1 calc R U . . .
S1 S 0.79417(11) 0.62196(5) 0.72724(8) 0.0230(2) Uani 1 1 d . U . . .
F1 F 0.8764(5) 0.5280(2) 0.8316(3) 0.0708(4) Uani 1 1 d . U . . .
F2 F 0.8059(5) 0.6010(2) 0.9192(3) 0.0708(4) Uani 1 1 d . U . . .
F3 F 0.6423(5) 0.5482(2) 0.8267(3) 0.0708(4) Uani 1 1 d . U . . .
O3 O 0.7546(5) 0.5843(2) 0.6403(3) 0.0525(10) Uani 1 1 d D U . . .
O4 O 0.9462(4) 0.6400(2) 0.7393(3) 0.0521(10) Uani 1 1 d . U . . .
O5 O 0.6880(4) 0.66783(19) 0.7398(3) 0.0491(10) Uani 1 1 d . U . . .
C11 C 0.7752(9) 0.5725(3) 0.8328(5) 0.0590(8) Uani 1 1 d . U . . .
S2 S 0.79359(15) 0.81413(7) 0.54696(13) 0.0483(4) Uani 1 1 d . U . . .
F4 F 0.7030(5) 0.9199(2) 0.5721(3) 0.0708(4) Uani 1 1 d . U . . .
F5 F 0.8763(5) 0.9133(2) 0.4751(3) 0.0708(4) Uani 1 1 d . U . . .
F6 F 0.6572(5) 0.8868(2) 0.4218(3) 0.0708(4) Uani 1 1 d . U . . .
O6 O 0.8533(5) 0.7860(3) 0.4663(4) 0.0703(12) Uani 1 1 d . U . . .
O7 O 0.6492(5) 0.7910(2) 0.5688(4) 0.0642(13) Uani 1 1 d D U . . .
O8 O 0.8903(5) 0.8270(3) 0.6380(4) 0.0729(14) Uani 1 1 d . U . . .
C12 C 0.7519(8) 0.8893(3) 0.5034(6) 0.0626(10) Uani 1 1 d . U . . .
S3 S 0.76651(15) 0.58829(9) 0.29571(11) 0.0546(5) Uani 1 1 d . U . . .
F7 F 0.6602(5) 0.5958(2) 0.1093(3) 0.0708(4) Uani 1 1 d . U . . .
F8 F 0.8896(5) 0.5696(2) 0.1353(3) 0.0708(4) Uani 1 1 d . U . . .
F9 F 0.7129(5) 0.5098(2) 0.1573(3) 0.0708(4) Uani 1 1 d . U . . .
O9 O 0.8711(5) 0.5481(3) 0.3486(4) 0.0690(11) Uani 1 1 d . U . . .
O10 O 0.6171(5) 0.5802(3) 0.3233(3) 0.0717(14) Uani 1 1 d D U . . .
O11 O 0.8183(5) 0.6465(3) 0.3008(4) 0.0757(13) Uani 1 1 d . U . . .
C13 C 0.7527(9) 0.5629(3) 0.1682(4) 0.0586(8) Uani 1 1 d . U . . .
O1W O 0.5325(6) 0.7482(2) 0.2803(4) 0.0348(11) Uani 0.7 1 d . . P J 1
O1W' O 0.5857(13) 0.7075(5) 0.2764(9) 0.033(2) Uani 0.3 1 d D . P K 3

loop_
_atom_site_aniso_label
_atom_site_aniso_U_11
_atom_site_aniso_U_22
_atom_site_aniso_U_33
_atom_site_aniso_U_23
_atom_site_aniso_U_13
_atom_site_aniso_U_12
Co1 0.0143(3) 0.0287(3) 0.0204(3) -0.0093(2) 0.0047(2) -0.0086(2)
O1 0.021(2) 0.018(3) 0.025(3) 0.004(2) 0.0005(18) 0.013(2)
O2 0.033(3) 0.032(3) 0.030(3) 0.003(2) 0.011(2) -0.017(2)
O1' 0.023(6) 0.027(7) 0.011(5) -0.002(5) 0.002(4) 0.004(6)
O2' 0.013(4) 0.014(5) 0.015(4) 0.004(4) -0.005(4) 0.004(4)
N1 0.026(2) 0.080(2) 0.037(2) -0.040(2) 0.0036(18) -0.002(2)
N2 0.0212(17) 0.0253(18) 0.0298(19) 0.0115(15) 0.0137(15) 0.0110(14)
N3 0.046(2) 0.0163(17) 0.0212(18) 0.0035(14) 0.0138(16) 0.0018(16)
N4 0.0210(17) 0.0284(19) 0.0161(16) -0.0015(14) -0.0003(13) 0.0038(14)
C1 0.049(2) 0.099(4) 0.030(2) 0.021(2) 0.0138(19) 0.045(3)
C2 0.050(2) 0.097(4) 0.031(2) 0.022(2) 0.0146(19) 0.045(3)
C3 0.039(2) 0.0300(19) 0.057(2) -0.0184(18) 0.0197(18) -0.0037(16)
C4 0.037(2) 0.0306(19) 0.056(2) -0.0199(18) 0.0182(18) -0.0046(16)
C5 0.092(4) 0.078(3) 0.0243(19) 0.010(2) 0.010(2) 0.058(3)
C6 0.093(4) 0.077(3) 0.0247(19) 0.012(2) 0.011(2) 0.058(3)
C7 0.0154(14) 0.0263(17) 0.0438(19) -0.0054(14) 0.0080(13) -0.0020(13)
C8 0.0146(14) 0.0256(17) 0.0421(19) -0.0043(14) 0.0068(13) 0.0009(13)
C9 0.056(3) 0.056(2) 0.063(3) -0.033(2) 0.030(2) -0.0276(19)
C10 0.054(3) 0.0589(19) 0.063(3) -0.035(2) 0.028(2) -0.0291(19)
S1 0.0197(5) 0.0281(5) 0.0216(5) 0.0010(4) 0.0039(4) 0.0014(4)
F1 0.0754(9) 0.0752(9) 0.0605(8) 0.0088(7) -0.0004(7) 0.0050(7)
F2 0.0754(9) 0.0752(9) 0.0605(8) 0.0088(7) -0.0004(7) 0.0050(7)
F3 0.0754(9) 0.0752(9) 0.0605(8) 0.0088(7) -0.0004(7) 0.0050(7)
O3 0.048(2) 0.068(3) 0.040(2) -0.0186(16) -0.0046(17) -0.0016(18)
O4 0.0235(10) 0.079(3) 0.053(2) 0.003(2) -0.0019(16) -0.0100(14)
O5 0.0359(16) 0.047(2) 0.063(3) -0.0044(17) 0.0001(18) 0.0115(14)
C11 0.087(2) 0.046(3) 0.046(2) 0.0225(18) 0.017(3) -0.0045(14)
S2 0.0309(7) 0.0496(8) 0.0627(9) 0.0311(7) -0.0056(6) -0.0116(6)
F4 0.0754(9) 0.0752(9) 0.0605(8) 0.0088(7) -0.0004(7) 0.0050(7)
F5 0.0754(9) 0.0752(9) 0.0605(8) 0.0088(7) -0.0004(7) 0.0050(7)
F6 0.0754(9) 0.0752(9) 0.0605(8) 0.0088(7) -0.0004(7) 0.0050(7)
O6 0.043(2) 0.087(4) 0.081(3) 0.011(2) 0.0060(17) -0.010(2)
O7 0.0434(19) 0.089(4) 0.060(3) 0.008(2) 0.0004(15) -0.032(2)
O8 0.043(2) 0.101(4) 0.071(2) 0.023(2) -0.0116(17) -0.030(2)
C12 0.060(3) 0.053(4) 0.072(3) 0.012(3) -0.0059(15) 0.019(2)
S3 0.0307(7) 0.0985(12) 0.0368(7) -0.0296(7) 0.0154(5) -0.0342(7)
F7 0.0754(9) 0.0752(9) 0.0605(8) 0.0088(7) -0.0004(7) 0.0050(7)
F8 0.0754(9) 0.0752(9) 0.0605(8) 0.0088(7) -0.0004(7) 0.0050(7)
F9 0.0754(9) 0.0752(9) 0.0605(8) 0.0088(7) -0.0004(7) 0.0050(7)
O9 0.0437(19) 0.111(3) 0.052(3) -0.006(2) 0.0024(18) -0.0379(18)
O10 0.0351(14) 0.132(4) 0.050(3) -0.020(3) 0.0136(17) -0.0414(19)
O11 0.046(3) 0.0989(19) 0.083(4) -0.020(3) 0.011(2) -0.036(2)
C13 0.101(2) 0.0535(18) 0.026(2) 0.002(2) 0.033(2) 0.0371(19)
O1W 0.032(3) 0.044(3) 0.029(2) 0.004(2) 0.008(2) -0.007(2)
O1W' 0.035(6) 0.023(6) 0.042(7) 0.007(5) 0.011(5) 0.006(5)

loop_
_atom_type_symbol
_atom_type_description
_atom_type_scat_dispersion_real
_atom_type_scat_dispersion_imag
_atom_type_scat_source
C C 0.0033 0.0016 'International Tables Vol C Tables 4.2.6.8 and 6.1.1.4'
H H 0.0000 0.0000 'International Tables Vol C Tables 4.2.6.8 and 6.1.1.4'
N N 0.0061 0.0033 'International Tables Vol C Tables 4.2.6.8 and 6.1.1.4'
O O 0.0106 0.0060 'International Tables Vol C Tables 4.2.6.8 and 6.1.1.4'
F F 0.0171 0.0103 'International Tables Vol C Tables 4.2.6.8 and 6.1.1.4'
S S 0.1246 0.1234 'International Tables Vol C Tables 4.2.6.8 and 6.1.1.4'
Co Co 0.3494 0.9721 'International Tables Vol C Tables 4.2.6.8 and 6.1.1.4'

loop_
_geom_angle_atom_site_label_1
_geom_angle_atom_site_label_2
_geom_angle_atom_site_label_3
_geom_angle
O1' Co1 N3 165.5(5)
N3 Co1 O2 98.8(2)
O1' Co1 N2 104.4(5)
N3 Co1 N2 89.94(15)
O2 Co1 N2 171.0(2)
O1' Co1 N1 94.6(4)
N3 Co1 N1 84.08(19)
O2 Co1 N1 91.4(2)
N2 Co1 N1 87.1(2)
O1' Co1 N4 94.5(4)
N3 Co1 N4 88.64(16)
O2 Co1 N4 97.85(19)
N2 Co1 N4 84.69(16)
N1 Co1 N4 169.01(17)
N3 Co1 O1 175.9(2)
O2 Co1 O1 85.3(3)
N2 Co1 O1 85.9(2)
N1 Co1 O1 95.6(2)
N4 Co1 O1 91.06(19)
O1' Co1 O2' 88.8(6)
N3 Co1 O2' 77.3(3)
N2 Co1 O2' 164.9(3)
N1 Co1 O2' 99.5(3)
N4 Co1 O2' 86.9(3)
N3 Co1 H1OA 158.2(5)
O2 Co1 H1OA 65.7(15)
N2 Co1 H1OA 106.6(14)
N1 Co1 H1OA 110.4(19)
N4 Co1 H1OA 79(2)
O1 Co1 H1OA 25.2(4)
Co1 O1 H1O 159(5)
Co1 O1 H1OA 78(4)
H1O O1 H1OA 112.8(18)
Co1 O2 H2O 106(4)
Co1 O2 H2OA 135(5)
H2O O2 H2OA 112(3)
Co1 O1' H1OB 116(9)
Co1 O1' H1OC 128(10)
H1OB O1' H1OC 105(10)
Co1 O2' H2OB 118(10)
Co1 O2' H2OC 107(10)
H2OB O2' H2OC 122(10)
C1 N1 C10 113.1(4)
C1 N1 Co1 110.0(4)
C10 N1 Co1 110.9(4)
C1 N1 H1 107.5
C10 N1 H1 107.5
Co1 N1 H1 107.5
C7 N2 C2 111.9(4)
C7 N2 C3 110.2(4)
C2 N2 C3 111.8(4)
C7 N2 Co1 109.7(3)
C2 N2 Co1 105.9(4)
C3 N2 Co1 107.1(3)
C6 N3 C8 112.1(5)
C6 N3 C9 113.1(5)
C8 N3 C9 109.5(4)
C6 N3 Co1 105.6(3)
C8 N3 Co1 110.0(3)
C9 N3 Co1 106.3(4)
C4 N4 C5 113.6(5)
C4 N4 Co1 109.4(3)
C5 N4 Co1 108.3(3)
C4 N4 H4N 108.4
C5 N4 H4N 108.4
Co1 N4 H4N 108.4
N1 C1 C2 109.1(5)
N1 C1 H1A 109.9
C2 C1 H1A 109.9
N1 C1 H1B 109.9
C2 C1 H1B 109.9
H1A C1 H1B 108.3
C1 C2 N2 108.7(5)
C1 C2 H2A 110.0
N2 C2 H2A 110.0
C1 C2 H2B 110.0
N2 C2 H2B 110.0
H2A C2 H2B 108.3
N2 C3 C4 108.6(4)
N2 C3 H3A 110.0
C4 C3 H3A 110.0
N2 C3 H3B 110.0
C4 C3 H3B 110.0
H3A C3 H3B 108.3
N4 C4 C3 111.3(4)
N4 C4 H4A 109.4
C3 C4 H4A 109.4
N4 C4 H4B 109.4
C3 C4 H4B 109.4
H4A C4 H4B 108.0
C6 C5 N4 108.2(5)
C6 C5 H5A 110.1
N4 C5 H5A 110.1
C6 C5 H5B 110.1
N4 C5 H5B 110.1
H5A C5 H5B 108.4
N3 C6 C5 109.1(5)
N3 C6 H6A 109.9
C5 C6 H6A 109.9
N3 C6 H6B 109.9
C5 C6 H6B 109.9
H6A C6 H6B 108.3
N2 C7 C8 111.5(4)
N2 C7 H7A 109.3
C8 C7 H7A 109.3
N2 C7 H7B 109.3
C8 C7 H7B 109.3
H7A C7 H7B 108.0
C7 C8 N3 111.0(3)
C7 C8 H8A 109.4
N3 C8 H8A 109.4
C7 C8 H8B 109.4
N3 C8 H8B 109.4
H8A C8 H8B 108.0
N3 C9 C10 110.5(5)
N3 C9 H9A 109.6
C10 C9 H9A 109.6
N3 C9 H9B 109.6
C10 C9 H9B 109.6
H9A C9 H9B 108.1
N1 C10 C9 109.1(5)
N1 C10 H10A 109.9
C9 C10 H10A 109.9
N1 C10 H10B 109.9
C9 C10 H10B 109.9
H10A C10 H10B 108.3
O4 S1 O5 115.6(3)
O4 S1 O3 114.8(3)
O5 S1 O3 113.3(3)
O4 S1 C11 104.4(3)
O5 S1 C11 103.9(3)
O3 S1 C11 102.9(3)
F3 C11 F2 111.8(6)
F3 C11 F1 107.8(5)
F2 C11 F1 106.3(6)
F3 C11 S1 111.1(5)
F2 C11 S1 110.3(5)
F1 C11 S1 109.3(5)
O6 S2 O8 118.9(3)
O6 S2 O7 114.1(3)
O8 S2 O7 112.6(3)
O6 S2 C12 105.1(4)
O8 S2 C12 99.8(4)
O7 S2 C12 103.5(3)
F4 C12 F6 112.0(6)
F4 C12 F5 110.3(7)
F6 C12 F5 106.6(6)
F4 C12 S2 110.8(5)
F6 C12 S2 108.7(5)
F5 C12 S2 108.2(5)
O11 S3 O9 111.3(3)
O11 S3 O10 115.2(4)
O9 S3 O10 112.6(3)
O11 S3 C13 110.0(3)
O9 S3 C13 104.3(3)
O10 S3 C13 102.5(3)
F9 C13 F7 107.9(7)
F9 C13 F8 109.3(5)
F7 C13 F8 107.1(5)
F9 C13 S3 114.2(4)
F7 C13 S3 111.6(4)
F8 C13 S3 106.5(5)

loop_
_geom_bond_atom_site_label_1
_geom_bond_atom_site_label_2
_geom_bond_distance
Co1 O1' 1.800(13)
Co1 N3 1.892(4)
Co1 O2 1.901(4)
Co1 N2 1.904(4)
Co1 N1 1.954(4)
Co1 N4 1.959(3)
Co1 O1 2.059(5)
Co1 O2' 2.120(10)
Co1 H1OA 2.07(6)
O1 H1O 0.900(10)
O1 H1OA 0.900(10)
O2 H2O 0.90(2)
O2 H2OA 0.90(2)
O1' H1OB 0.901(10)
O1' H1OC 0.901(10)
O2' H2OB 0.81(2)
O2' H2OC 0.80(2)
N1 C1 1.476(9)
N1 C10 1.488(8)
N1 H1 1.0000
N2 C7 1.486(5)
N2 C2 1.495(6)
N2 C3 1.506(6)
N3 C6 1.481(6)
N3 C8 1.498(6)
N3 C9 1.517(6)
N4 C4 1.485(6)
N4 C5 1.512(7)
N4 H4N 1.0000
C1 C2 1.485(11)
C1 H1A 0.9900
C1 H1B 0.9900
C2 H2A 0.9900
C2 H2B 0.9900
C3 C4 1.545(8)
C3 H3A 0.9900
C3 H3B 0.9900
C4 H4A 0.9900
C4 H4B 0.9900
C5 C6 1.509(10)
C5 H5A 0.9900
C5 H5B 0.9900
C6 H6A 0.9900
C6 H6B 0.9900
C7 C8 1.496(6)
C7 H7A 0.9900
C7 H7B 0.9900
C8 H8A 0.9900
C8 H8B 0.9900
C9 C10 1.521(11)
C9 H9A 0.9900
C9 H9B 0.9900
C10 H10A 0.9900
C10 H10B 0.9900
S1 O4 1.434(4)
S1 O5 1.435(4)
S1 O3 1.456(4)
S1 C11 1.817(6)
F1 C11 1.363(8)
F2 C11 1.325(8)
F3 C11 1.321(8)
S2 O6 1.401(6)
S2 O8 1.460(5)
S2 O7 1.466(4)
S2 C12 1.823(7)
F4 C12 1.260(9)
F5 C12 1.339(9)
F6 C12 1.323(8)
S3 O11 1.395(6)
S3 O9 1.448(6)
S3 O10 1.450(4)
S3 C13 1.788(6)
F7 C13 1.322(8)
F8 C13 1.364(8)
F9 C13 1.257(8)
